data_7708027
loop_
_publ_author_name
'Duan, Wen-zeng'
'Ji, Honghan'
'Yang, Zeren'
'Yao, Qingxia'
'Huo, Yanmin'
'Ren, Xuerui'
'Zhao, Jiaojiao'
'Gong, Shuwen'

_publ_section_title
;
 Planar chiral [2.2]paracyclophanyl-based boron fluoride complexes:
 synthesis, crystal structure and photophysical properties
;
_journal_name_full 'Dalton Transactions'
_journal_paper_doi 10.1039/D1DT02231H
_journal_year 2021
_chemical_absolute_configuration ad
_chemical_formula_sum 'C25 H24 B F2 N O'
_chemical_formula_weight 403.26
_space_group_crystal_system orthorhombic
_space_group_IT_number 19
_space_group_name_Hall 'P 2ac 2ab'
_space_group_name_H-M_alt 'P 21 21 21'
_atom_sites_solution_hydrogens geom
_audit_creation_method SHELXL-2018/3
_audit_update_record
;
2021-08-06 deposited with the CCDC.	2021-08-11 downloaded from the CCDC.
;
_cell_angle_alpha 90
_cell_angle_beta 90
_cell_angle_gamma 90
_cell_formula_units_Z 4
_cell_length_a 9.9238(6)
_cell_length_b 12.6103(8)
_cell_length_c 16.1717(11)
_cell_measurement_reflns_used 3220
_cell_measurement_temperature 293(2)
_cell_measurement_theta_max 62.6900
_cell_measurement_theta_min 5.1880
_cell_volume 2023.8(2)
_computing_cell_refinement 'CrysAlisPro 1.171.39.35c (Rigaku OD, 2017)'
_computing_data_collection 'CrysAlisPro 1.171.39.35c (Rigaku OD, 2017)'
_computing_data_reduction 'CrysAlisPro 1.171.39.35c (Rigaku OD, 2017)'
_computing_structure_refinement 'SHELXL-2018/3 (Sheldrick, 2018)'
_computing_structure_solution 'SHELXL-2018/3 (Sheldrick, 2018)'
_diffrn_ambient_temperature 293(2)
_diffrn_measured_fraction_theta_full 1.000
_diffrn_measured_fraction_theta_max 1.000
_diffrn_measurement_device_type 'Xcalibur, Eos, Gemini'
_diffrn_radiation_type CuK\a
_diffrn_radiation_wavelength 1.54184
_diffrn_reflns_av_R_equivalents 0.0468
_diffrn_reflns_av_unetI/netI 0.0457
_diffrn_reflns_Laue_measured_fraction_full 1.000
_diffrn_reflns_Laue_measured_fraction_max 1.000
_diffrn_reflns_limit_h_max 11
_diffrn_reflns_limit_h_min -10
_diffrn_reflns_limit_k_max 14
_diffrn_reflns_limit_k_min -15
_diffrn_reflns_limit_l_max 17
_diffrn_reflns_limit_l_min -19
_diffrn_reflns_number 14140
_diffrn_reflns_point_group_measured_fraction_full 1.000
_diffrn_reflns_point_group_measured_fraction_max 1.000
_diffrn_reflns_theta_full 67.246
_diffrn_reflns_theta_max 67.246
_diffrn_reflns_theta_min 4.446
_diffrn_source 'fine-focus sealed X-ray tube'
_exptl_absorpt_coefficient_mu 0.747
_exptl_absorpt_correction_T_max 1.00000
_exptl_absorpt_correction_T_min 0.59013
_exptl_absorpt_correction_type multi-scan
_exptl_absorpt_process_details SADABS
_exptl_crystal_colour YELLOW
_exptl_crystal_density_diffrn 1.324
_exptl_crystal_description BLOCK
_exptl_crystal_F_000 848
_exptl_crystal_size_max 0.080
_exptl_crystal_size_mid 0.080
_exptl_crystal_size_min 0.070
_refine_diff_density_max 0.144
_refine_diff_density_min -0.131
_refine_diff_density_rms 0.034
_refine_ls_abs_structure_details
;
 Flack x determined using 872 quotients [(I+)-(I-)]/[(I+)+(I-)]
 (Parsons, Flack and Wagner, Acta Cryst. B69 (2013) 249-259).
;
_refine_ls_abs_structure_Flack 0.00(14)
_refine_ls_extinction_coef 0.0047(6)
_refine_ls_extinction_expression Fc^*^=kFc[1+0.001xFc^2^\l^3^/sin(2\q)]^-1/4^
_refine_ls_extinction_method 'SHELXL-2018/3 (Sheldrick 2018)'
_refine_ls_goodness_of_fit_ref 1.053
_refine_ls_hydrogen_treatment constr
_refine_ls_matrix_type full
_refine_ls_number_parameters 273
_refine_ls_number_reflns 3638
_refine_ls_number_restraints 1044
_refine_ls_restrained_S_all 0.990
_refine_ls_R_factor_all 0.0677
_refine_ls_R_factor_gt 0.0470
_refine_ls_shift/su_max 0.000
_refine_ls_shift/su_mean 0.000
_refine_ls_structure_factor_coef Fsqd
_refine_ls_weighting_details 'w=1/[\s^2^(Fo^2^)+(0.0522P)^2^] where P=(Fo^2^+2Fc^2^)/3'
_refine_ls_weighting_scheme calc
_refine_ls_wR_factor_gt 0.1080
_refine_ls_wR_factor_ref 0.1238
_reflns_Friedel_coverage 0.747
_reflns_Friedel_fraction_full 0.999
_reflns_Friedel_fraction_max 0.999
_reflns_number_gt 2700
_reflns_number_total 3638
_reflns_threshold_expression 'I > 2\s(I)'
_cod_data_source_file d1dt02231h2.cif
_cod_data_source_block exp_10072
_cod_database_code 7708027
_shelx_shelxl_version_number 2018/3
_shelx_space_group_comment
;
The symmetry employed for this shelxl refinement is uniquely defined
by the following loop, which should always be used as a source of
symmetry information in preference to the above space-group names.
They are only intended as comments.
;
_shelx_estimated_absorpt_t_min 0.943
_shelx_estimated_absorpt_t_max 0.950

loop_
_space_group_symop_operation_xyz
'x, y, z'
'-x+1/2, -y, z+1/2'
'x+1/2, -y+1/2, -z'
'-x, y+1/2, -z+1/2'

loop_
_atom_site_label
_atom_site_type_symbol
_atom_site_fract_x
_atom_site_fract_y
_atom_site_fract_z
_atom_site_U_iso_or_equiv
_atom_site_adp_type
_atom_site_occupancy
_atom_site_site_symmetry_order
_atom_site_calc_flag
_atom_site_refinement_flags_posn
_atom_site_refinement_flags_adp
_atom_site_refinement_flags_occupancy
_atom_site_disorder_assembly
_atom_site_disorder_group
F1 F 0.9722(3) 0.7925(2) 0.51451(16) 0.0876(9) Uani 1 1 d . U . . .
F2 F 0.8435(3) 0.6454(2) 0.50498(15) 0.0843(8) Uani 1 1 d . U . . .
N1 N 1.0424(3) 0.6367(2) 0.5879(2) 0.0556(8) Uani 1 1 d . U . . .
O1 O 0.8458(3) 0.74527(19) 0.62648(15) 0.0551(7) Uani 1 1 d . U . . .
B1 B 0.9217(5) 0.7060(4) 0.5579(3) 0.0586(11) Uani 1 1 d . U . . .
C11 C 0.5484(4) 0.5495(3) 0.7826(3) 0.0619(10) Uani 1 1 d . U . . .
H11 H 0.485750 0.568732 0.822605 0.074 Uiso 1 1 calc R U . . .
C12 C 0.6366(5) 0.4664(3) 0.7977(3) 0.0690(12) Uani 1 1 d . U . . .
H12 H 0.633703 0.430883 0.848079 0.083 Uiso 1 1 calc R U . . .
C13 C 0.7288(5) 0.4363(3) 0.7381(3) 0.0665(11) Uani 1 1 d . U . . .
C14 C 0.7123(4) 0.4763(3) 0.6593(3) 0.0632(11) Uani 1 1 d . U . . .
H14 H 0.761115 0.447067 0.615815 0.076 Uiso 1 1 calc R U . . .
C15 C 0.6247(4) 0.5589(3) 0.6439(3) 0.0588(10) Uani 1 1 d . U . . .
H15 H 0.613872 0.584235 0.590319 0.071 Uiso 1 1 calc R U . . .
C10 C 0.5530(4) 0.6041(3) 0.7083(2) 0.0552(9) Uani 1 1 d . U . . .
C9 C 0.5117(4) 0.7192(3) 0.7049(3) 0.0690(12) Uani 1 1 d . U . . .
H9A H 0.434815 0.729955 0.741012 0.083 Uiso 1 1 calc R U . . .
H9B H 0.483810 0.736416 0.648991 0.083 Uiso 1 1 calc R U . . .
C8 C 0.6283(4) 0.7965(3) 0.7316(3) 0.0625(11) Uani 1 1 d . U . . .
H8A H 0.650796 0.842145 0.685317 0.075 Uiso 1 1 calc R U . . .
H8B H 0.596484 0.841237 0.776311 0.075 Uiso 1 1 calc R U . . .
C5 C 0.7535(4) 0.7393(3) 0.7594(2) 0.0497(9) Uani 1 1 d . U . . .
C6 C 0.7701(4) 0.7041(3) 0.8390(2) 0.0602(10) Uani 1 1 d . U . . .
H6 H 0.724104 0.738371 0.881409 0.072 Uiso 1 1 calc R U . . .
C7 C 0.8529(4) 0.6195(4) 0.8583(3) 0.0646(10) Uani 1 1 d . U . . .
H7 H 0.856214 0.595513 0.912649 0.078 Uiso 1 1 calc R U . . .
C2 C 0.9307(4) 0.5699(3) 0.7995(2) 0.0558(10) Uani 1 1 d . U . . .
C3 C 0.9450(4) 0.6234(3) 0.7221(2) 0.0476(8) Uani 1 1 d . U . . .
C4 C 0.8502(4) 0.7028(3) 0.7019(2) 0.0460(8) Uani 1 1 d . U . . .
C1 C 0.9576(5) 0.4523(4) 0.8110(3) 0.0732(12) Uani 1 1 d . U . . .
H1A H 0.950220 0.434925 0.869288 0.088 Uiso 1 1 calc R U . . .
H1B H 1.049095 0.436765 0.793693 0.088 Uiso 1 1 calc R U . . .
C16 C 0.8589(5) 0.3820(4) 0.7614(4) 0.0882(15) Uani 1 1 d . U . . .
H16A H 0.903496 0.358454 0.711240 0.106 Uiso 1 1 calc R U . . .
H16B H 0.837953 0.319459 0.793890 0.106 Uiso 1 1 calc R U . . .
C42 C 1.0516(4) 0.6003(3) 0.6634(2) 0.0514(9) Uani 1 1 d . U . . .
C17 C 1.1754(4) 0.5424(4) 0.6908(3) 0.0725(13) Uani 1 1 d . U . . .
H17A H 1.168169 0.469029 0.675779 0.109 Uiso 1 1 calc R U . . .
H17B H 1.184427 0.548312 0.749776 0.109 Uiso 1 1 calc R U . . .
H17C H 1.253107 0.572862 0.664603 0.109 Uiso 1 1 calc R U . . .
C18 C 1.1482(4) 0.6151(4) 0.5258(3) 0.0704(12) Uani 1 1 d . U . . .
H18A H 1.234802 0.635608 0.548614 0.084 Uiso 1 1 calc R U . . .
H18B H 1.131741 0.658974 0.477577 0.084 Uiso 1 1 calc R U . . .
C19 C 1.1555(4) 0.5007(3) 0.4989(2) 0.0594(10) Uani 1 1 d . U . . .
C20 C 1.0497(5) 0.4315(3) 0.5076(3) 0.0664(11) Uani 1 1 d . U . . .
H20 H 0.970107 0.454548 0.532036 0.080 Uiso 1 1 calc R U . . .
C21 C 1.0601(5) 0.3273(4) 0.4802(3) 0.0731(12) Uani 1 1 d . U . . .
H21 H 0.988732 0.280396 0.487634 0.088 Uiso 1 1 calc R U . . .
C22 C 1.1759(6) 0.2940(4) 0.4421(3) 0.0778(14) Uani 1 1 d . U . . .
H22 H 1.183428 0.224550 0.423402 0.093 Uiso 1 1 calc R U . . .
C23 C 1.2795(6) 0.3626(4) 0.4318(3) 0.0901(16) Uani 1 1 d . U . . .
H23 H 1.357126 0.340219 0.404797 0.108 Uiso 1 1 calc R U . . .
C24 C 1.2714(5) 0.4649(4) 0.4607(3) 0.0807(14) Uani 1 1 d . U . . .
H24 H 1.344560 0.510380 0.454537 0.097 Uiso 1 1 calc R U . . .

loop_
_atom_site_aniso_label
_atom_site_aniso_U_11
_atom_site_aniso_U_22
_atom_site_aniso_U_33
_atom_site_aniso_U_23
_atom_site_aniso_U_13
_atom_site_aniso_U_12
F1 0.107(2) 0.0691(16) 0.0868(17) 0.0266(14) 0.0304(16) 0.0086(15)
F2 0.0877(18) 0.0945(19) 0.0706(16) -0.0205(15) -0.0131(14) 0.0117(16)
N1 0.0584(19) 0.0453(17) 0.0630(19) -0.0043(15) 0.0117(16) -0.0034(16)
O1 0.0654(16) 0.0446(14) 0.0553(14) 0.0048(12) 0.0047(13) 0.0078(13)
B1 0.068(3) 0.054(3) 0.054(2) 0.002(2) 0.005(2) 0.003(2)
C11 0.055(2) 0.063(2) 0.068(2) -0.006(2) 0.004(2) -0.009(2)
C12 0.078(3) 0.054(2) 0.075(3) 0.012(2) -0.010(2) -0.014(2)
C13 0.065(3) 0.040(2) 0.095(3) -0.002(2) -0.010(2) -0.006(2)
C14 0.061(2) 0.049(2) 0.080(3) -0.019(2) -0.002(2) -0.0072(19)
C15 0.058(2) 0.057(2) 0.062(2) -0.007(2) -0.0077(19) -0.0078(19)
C10 0.048(2) 0.052(2) 0.066(2) -0.0047(18) -0.0068(19) -0.0021(18)
C9 0.060(2) 0.063(3) 0.084(3) -0.004(2) -0.009(2) 0.008(2)
C8 0.061(2) 0.049(2) 0.078(3) -0.006(2) 0.002(2) 0.011(2)
C5 0.0497(19) 0.0408(19) 0.059(2) -0.0082(16) 0.0003(18) -0.0021(18)
C6 0.062(2) 0.063(2) 0.055(2) -0.0146(19) 0.0034(19) -0.002(2)
C7 0.067(2) 0.076(3) 0.051(2) -0.002(2) -0.008(2) -0.004(2)
C2 0.052(2) 0.057(2) 0.058(2) 0.0025(18) -0.0139(19) -0.0002(18)
C3 0.0475(19) 0.0423(18) 0.0529(19) -0.0055(16) -0.0047(16) -0.0006(17)
C4 0.0518(19) 0.0351(17) 0.0509(19) -0.0061(15) -0.0058(17) -0.0035(16)
C1 0.075(3) 0.066(3) 0.079(3) 0.020(2) -0.012(2) 0.003(2)
C16 0.087(3) 0.053(3) 0.125(4) 0.002(3) -0.018(3) 0.010(3)
C42 0.045(2) 0.044(2) 0.065(2) -0.0090(17) -0.0028(18) -0.0031(16)
C17 0.050(2) 0.078(3) 0.089(3) -0.008(3) -0.006(2) 0.008(2)
C18 0.067(3) 0.062(3) 0.082(3) -0.001(2) 0.029(2) -0.002(2)
C19 0.061(2) 0.061(2) 0.057(2) 0.0028(19) 0.014(2) 0.007(2)
C20 0.065(2) 0.065(3) 0.069(3) -0.008(2) 0.012(2) 0.005(2)
C21 0.088(3) 0.065(3) 0.066(3) -0.003(2) -0.006(2) 0.001(3)
C22 0.106(4) 0.062(3) 0.066(3) -0.004(2) 0.005(3) 0.024(3)
C23 0.092(4) 0.087(4) 0.091(3) 0.002(3) 0.032(3) 0.030(3)
C24 0.071(3) 0.079(3) 0.092(3) 0.006(3) 0.031(3) 0.007(3)

loop_
_atom_type_symbol
_atom_type_description
_atom_type_scat_dispersion_real
_atom_type_scat_dispersion_imag
_atom_type_scat_source
C C 0.0181 0.0091 'International Tables Vol C Tables 4.2.6.8 and 6.1.1.4'
H H 0.0000 0.0000 'International Tables Vol C Tables 4.2.6.8 and 6.1.1.4'
N N 0.0311 0.0180 'International Tables Vol C Tables 4.2.6.8 and 6.1.1.4'
O O 0.0492 0.0322 'International Tables Vol C Tables 4.2.6.8 and 6.1.1.4'
B B 0.0090 0.0039 'International Tables Vol C Tables 4.2.6.8 and 6.1.1.4'
F F 0.0727 0.0534 'International Tables Vol C Tables 4.2.6.8 and 6.1.1.4'

loop_
_geom_angle_atom_site_label_1
_geom_angle_atom_site_label_2
_geom_angle_atom_site_label_3
_geom_angle
_geom_angle_site_symmetry_1
_geom_angle_site_symmetry_3
_geom_angle_publ_flag
C42 N1 C18 121.4(4) . . ?
C42 N1 B1 122.7(3) . . ?
C18 N1 B1 115.9(3) . . ?
C4 O1 B1 123.6(3) . . ?
F2 B1 F1 108.9(4) . . ?
F2 B1 O1 112.0(4) . . ?
F1 B1 O1 108.0(4) . . ?
F2 B1 N1 108.3(4) . . ?
F1 B1 N1 108.6(4) . . ?
O1 B1 N1 110.9(3) . . ?
C10 C11 C12 120.5(4) . . ?
C13 C12 C11 120.1(4) . . ?
C14 C13 C12 117.7(4) . . ?
C14 C13 C16 119.8(5) . . ?
C12 C13 C16 121.1(5) . . ?
C15 C14 C13 121.1(4) . . ?
C14 C15 C10 120.0(4) . . ?
C15 C10 C11 117.7(4) . . ?
C15 C10 C9 120.6(4) . . ?
C11 C10 C9 120.0(4) . . ?
C10 C9 C8 112.7(3) . . ?
C5 C8 C9 113.1(3) . . ?
C6 C5 C4 115.5(4) . . ?
C6 C5 C8 122.3(4) . . ?
C4 C5 C8 121.3(3) . . ?
C5 C6 C7 122.2(4) . . ?
C2 C7 C6 121.9(4) . . ?
C7 C2 C3 116.5(4) . . ?
C7 C2 C1 117.3(4) . . ?
C3 C2 C1 123.5(4) . . ?
C4 C3 C2 118.2(3) . . ?
C4 C3 C42 118.4(3) . . ?
C2 C3 C42 123.4(3) . . ?
O1 C4 C3 121.3(3) . . ?
O1 C4 C5 116.7(3) . . ?
C3 C4 C5 122.1(3) . . ?
C2 C1 C16 112.6(4) . . ?
C13 C16 C1 114.2(4) . . ?
N1 C42 C3 119.4(3) . . ?
N1 C42 C17 120.3(4) . . ?
C3 C42 C17 120.1(4) . . ?
N1 C18 C19 113.9(3) . . ?
C20 C19 C24 118.4(4) . . ?
C20 C19 C18 122.8(4) . . ?
C24 C19 C18 118.8(4) . . ?
C19 C20 C21 120.8(4) . . ?
C22 C21 C20 119.6(5) . . ?
C23 C22 C21 119.8(5) . . ?
C22 C23 C24 120.9(5) . . ?
C23 C24 C19 120.4(5) . . ?

loop_
_geom_bond_atom_site_label_1
_geom_bond_atom_site_label_2
_geom_bond_distance
_geom_bond_site_symmetry_2
_geom_bond_publ_flag
F1 B1 1.391(5) . ?
F2 B1 1.385(5) . ?
N1 C42 1.307(5) . ?
N1 C18 1.478(5) . ?
N1 B1 1.561(6) . ?
O1 C4 1.333(4) . ?
O1 B1 1.430(5) . ?
C11 C10 1.385(6) . ?
C11 C12 1.387(6) . ?
C12 C13 1.382(6) . ?
C13 C14 1.381(6) . ?
C13 C16 1.510(6) . ?
C14 C15 1.379(5) . ?
C15 C10 1.384(5) . ?
C10 C9 1.510(6) . ?
C9 C8 1.574(6) . ?
C8 C5 1.505(5) . ?
C5 C6 1.372(5) . ?
C5 C4 1.413(5) . ?
C6 C7 1.383(6) . ?
C7 C2 1.376(5) . ?
C2 C3 1.428(5) . ?
C2 C1 1.518(5) . ?
C3 C4 1.412(5) . ?
C3 C42 1.452(5) . ?
C1 C16 1.546(6) . ?
C42 C17 1.497(5) . ?
C18 C19 1.509(6) . ?
C19 C20 1.373(6) . ?
C19 C24 1.381(5) . ?
C20 C21 1.391(6) . ?
C21 C22 1.370(6) . ?
C22 C23 1.353(7) . ?
C23 C24 1.375(7) . ?

loop_
_geom_torsion_atom_site_label_1
_geom_torsion_atom_site_label_2
_geom_torsion_atom_site_label_3
_geom_torsion_atom_site_label_4
_geom_torsion
_geom_torsion_site_symmetry_1
_geom_torsion_site_symmetry_2
_geom_torsion_site_symmetry_3
_geom_torsion_site_symmetry_4
_geom_torsion_publ_flag
C4 O1 B1 F2 101.6(4) . . . . ?
C4 O1 B1 F1 -138.5(4) . . . . ?
C4 O1 B1 N1 -19.6(5) . . . . ?
C42 N1 B1 F2 -108.4(4) . . . . ?
C18 N1 B1 F2 72.3(4) . . . . ?
C42 N1 B1 F1 133.5(4) . . . . ?
C18 N1 B1 F1 -45.8(5) . . . . ?
C42 N1 B1 O1 14.9(5) . . . . ?
C18 N1 B1 O1 -164.4(3) . . . . ?
C10 C11 C12 C13 -0.9(6) . . . . ?
C11 C12 C13 C14 -12.6(6) . . . . ?
C11 C12 C13 C16 154.3(4) . . . . ?
C12 C13 C14 C15 12.6(6) . . . . ?
C16 C13 C14 C15 -154.4(4) . . . . ?
C13 C14 C15 C10 0.9(6) . . . . ?
C14 C15 C10 C11 -14.4(6) . . . . ?
C14 C15 C10 C9 150.6(4) . . . . ?
C12 C11 C10 C15 14.4(6) . . . . ?
C12 C11 C10 C9 -150.7(4) . . . . ?
C15 C10 C9 C8 -81.8(5) . . . . ?
C11 C10 C9 C8 82.9(5) . . . . ?
C10 C9 C8 C5 -3.3(5) . . . . ?
C9 C8 C5 C6 -85.3(5) . . . . ?
C9 C8 C5 C4 83.7(4) . . . . ?
C4 C5 C6 C7 -15.5(6) . . . . ?
C8 C5 C6 C7 154.1(4) . . . . ?
C5 C6 C7 C2 4.4(7) . . . . ?
C6 C7 C2 C3 13.4(6) . . . . ?
C6 C7 C2 C1 -148.6(4) . . . . ?
C7 C2 C3 C4 -18.9(5) . . . . ?
C1 C2 C3 C4 141.8(4) . . . . ?
C7 C2 C3 C42 161.2(4) . . . . ?
C1 C2 C3 C42 -38.1(6) . . . . ?
B1 O1 C4 C3 8.4(5) . . . . ?
B1 O1 C4 C5 -169.9(4) . . . . ?
C2 C3 C4 O1 -170.3(3) . . . . ?
C42 C3 C4 O1 9.6(5) . . . . ?
C2 C3 C4 C5 7.9(5) . . . . ?
C42 C3 C4 C5 -172.1(3) . . . . ?
C6 C5 C4 O1 -172.5(3) . . . . ?
C8 C5 C4 O1 17.8(5) . . . . ?
C6 C5 C4 C3 9.2(5) . . . . ?
C8 C5 C4 C3 -160.5(3) . . . . ?
C7 C2 C1 C16 96.2(5) . . . . ?
C3 C2 C1 C16 -64.4(6) . . . . ?
C14 C13 C16 C1 100.3(5) . . . . ?
C12 C13 C16 C1 -66.4(6) . . . . ?
C2 C1 C16 C13 -21.5(6) . . . . ?
C18 N1 C42 C3 -179.9(3) . . . . ?
B1 N1 C42 C3 0.9(6) . . . . ?
C18 N1 C42 C17 4.7(6) . . . . ?
B1 N1 C42 C17 -174.5(4) . . . . ?
C4 C3 C42 N1 -13.7(5) . . . . ?
C2 C3 C42 N1 166.2(3) . . . . ?
C4 C3 C42 C17 161.7(4) . . . . ?
C2 C3 C42 C17 -18.3(6) . . . . ?
C42 N1 C18 C19 68.9(5) . . . . ?
B1 N1 C18 C19 -111.8(4) . . . . ?
N1 C18 C19 C20 21.3(6) . . . . ?
N1 C18 C19 C24 -161.6(4) . . . . ?
C24 C19 C20 C21 1.4(7) . . . . ?
C18 C19 C20 C21 178.5(4) . . . . ?
C19 C20 C21 C22 -1.8(7) . . . . ?
C20 C21 C22 C23 0.3(7) . . . . ?
C21 C22 C23 C24 1.5(8) . . . . ?
C22 C23 C24 C19 -1.9(8) . . . . ?
C20 C19 C24 C23 0.4(7) . . . . ?
C18 C19 C24 C23 -176.9(5) . . . . ?
